data_4344263
loop_
_publ_author_name
'Einspahr, H.'
'Donohue, J.'

_publ_section_title
;
 Crystal and Molecular Structure of
 mue-Carbonyl-di-mue-(bis(bis(trifluoromethyl)phosphino)
 ulfur-P,P')-bis(carbonylnickel)
;
_journal_name_full 'Inorganic Chemistry'
_journal_page_first 1839
_journal_page_last 1840
_journal_volume 13
_journal_year 1974
_chemical_formula_sum 'C11 F24 Ni2 O3 P4 S2'
_chemical_name_systematic 'Ni2 ((C F3)2 P S P (C F3)2)2 (C O)3'
_space_group_IT_number 60
_symmetry_space_group_name_Hall '-P 2n 2ab'
_symmetry_space_group_name_H-M 'P b c n'
_cell_angle_alpha 90
_cell_angle_beta 90
_cell_angle_gamma 90
_cell_formula_units_Z 4
_cell_length_a 10.49
_cell_length_b 14.26
_cell_length_c 18.77
_cell_volume 2807.755
_citation_journal_id_ASTM INOCAJ
_cod_data_source_file Einspahr_INOCAJ_1974_1226.cif
_cod_data_source_block C11F24Ni2O3P4S2
_cod_original_cell_volume 2807.756
_cod_database_code 4344263

loop_
_symmetry_equiv_pos_as_xyz
x,y,z
-x+1/2,-y+1/2,z+1/2
x+1/2,-y+1/2,-z
-x,y,-z+1/2
-x,-y,-z
x-1/2,y-1/2,-z-1/2
-x-1/2,y-1/2,z
x,-y,z-1/2

loop_
_atom_site_label
_atom_site_type_symbol
_atom_site_fract_x
_atom_site_fract_y
_atom_site_fract_z
_atom_site_occupancy
_atom_site_U_iso_or_equiv
F10 F-1 0.3027 0.2112 0.3996 1 0.0
P1 P-2 0.201 0.1479 0.1796 1 0.0
O2 O-2 0.0042 0.3246 0.441 1 0.0
F9 F-1 0.0233 -0.0667 0.3231 1 0.0
C6 C+4 0.2508 0.1261 0.4132 1 0.0
F6 F-1 0.2031 -0.0017 0.0974 1 0.0
F3 F-1 0.4431 0.2195 0.1754 1 0.0
C4 C+4 0.262 0.0772 0.1001 1 0.0
F8 F-1 0.2093 -0.0794 0.3685 1 0.0
O1 O-2 0 0.3807 0.25 1 0.0
S1 S-2 0.2801 0.0662 0.261 1 0.0
F2 F-1 0.3079 0.3007 0.2299 1 0.0
P2 P-2 0.1394 0.0973 0.337 1 0.0
F11 F-1 0.183 0.1416 0.4725 1 0.0
F5 F-1 0.2496 0.1239 0.0457 1 0.0
F12 F-1 0.3422 0.0711 0.4248 1 0.0
Ni1 Ni+2 0.0089 0.2 0.1815 1 0.0
C2 C+2 0.0031 0.2788 0.3934 1 0.0
F1 F-1 0.3051 0.2965 0.1206 1 0.0
C3 C+4 0.3228 0.2477 0.1769 1 0.0
C1 C+2 0 0.3057 0.25 1 0.0
C5 C+4 0.1108 -0.0269 0.3654 1 0.0
F7 F-1 0.0553 -0.026 0.4334 1 0.0
F4 F-1 0.386 0.059 0.1048 1 0.0
